data_8000039
loop_
_publ_author_name
'Yoshiyuki Mizuhata'
'Nobuhiro Takeda'
'Takahiro Sasamori'
'Norihiro Tokitoh'

_publ_section_title
;
 Generation of 9-Stannaphenanthrene and Its Reactivities
;
_journal_issue 8
_journal_name_full 'Chemistry Letters'
_journal_page_first 1088
_journal_paper_doi 10.1246/cl.2005.1088
_journal_volume 34
_journal_year 2005
_chemical_formula_moiety 'C59 H97 N O Si6 Sn'
_chemical_formula_sum 'C59 H97 N O Si6 Sn'
_chemical_formula_weight 1123.61
_chemical_name_common 9-Sn_phen_Mes*CNO
_space_group_IT_number 2
_space_group_name_Hall '-P 1'
_space_group_name_H-M_alt 'P -1'
_symmetry_cell_setting triclinic
_symmetry_Int_Tables_number 2
_symmetry_space_group_name_Hall '-P 1'
_symmetry_space_group_name_H-M 'P -1'
_atom_sites_solution_hydrogens geom
_atom_sites_solution_primary direct
_atom_sites_solution_secondary difmap
_audit_creation_method SHELXL-97
_cell_angle_alpha 107.957(3)
_cell_angle_beta 96.281(3)
_cell_angle_gamma 88.936(7)
_cell_formula_units_Z 2
_cell_length_a 9.8361(9)
_cell_length_b 15.5831(11)
_cell_length_c 21.8919(17)
_cell_measurement_temperature 93(2)
_cell_measurement_theta_max 25
_cell_measurement_theta_min 1.37
_cell_volume 3172.5(4)
_computing_cell_refinement HKL2000
_computing_data_collection CrystalClear
_computing_data_reduction 'SHELXL-97 (Sheldrick, 1997)'
_computing_structure_refinement 'SHELXL-97 (Sheldrick, 1997)'
_computing_structure_solution 'DIRDIF 99'
_diffrn_ambient_temperature 93(2)
_diffrn_measured_fraction_theta_full 0.957
_diffrn_measured_fraction_theta_max 0.957
_diffrn_measurement_device_type 'Rigaku Mercury'
_diffrn_measurement_method \w
_diffrn_radiation_monochromator graphite
_diffrn_radiation_source 'fine-focus sealed tube'
_diffrn_radiation_type MoK\a
_diffrn_radiation_wavelength 0.71069
_diffrn_reflns_av_R_equivalents 0.0301
_diffrn_reflns_av_sigmaI/netI 0.1015
_diffrn_reflns_limit_h_max 11
_diffrn_reflns_limit_h_min -11
_diffrn_reflns_limit_k_max 18
_diffrn_reflns_limit_k_min -18
_diffrn_reflns_limit_l_max 25
_diffrn_reflns_limit_l_min -17
_diffrn_reflns_number 20404
_diffrn_reflns_theta_full 25.00
_diffrn_reflns_theta_max 25.00
_diffrn_reflns_theta_min 1.37
_exptl_absorpt_coefficient_mu 0.552
_exptl_absorpt_correction_T_max 0.9217
_exptl_absorpt_correction_T_min 0.8743
_exptl_absorpt_correction_type multi-scan
_exptl_crystal_colour colorless
_exptl_crystal_density_diffrn 1.176
_exptl_crystal_density_method 'not measured'
_exptl_crystal_description prism
_exptl_crystal_F_000 1200
_exptl_crystal_size_max 0.25
_exptl_crystal_size_mid 0.25
_exptl_crystal_size_min 0.15
_refine_diff_density_max 0.643
_refine_diff_density_min -0.612
_refine_diff_density_rms 0.084
_refine_ls_extinction_method none
_refine_ls_goodness_of_fit_ref 1.014
_refine_ls_hydrogen_treatment constr
_refine_ls_matrix_type full
_refine_ls_number_parameters 716
_refine_ls_number_reflns 10703
_refine_ls_number_restraints 24
_refine_ls_restrained_S_all 1.013
_refine_ls_R_factor_all 0.0555
_refine_ls_R_factor_gt 0.0309
_refine_ls_shift/su_max 0.001
_refine_ls_shift/su_mean 0.000
_refine_ls_structure_factor_coef Fsqd
_refine_ls_weighting_details 'calc w=1/[\s^2^(Fo^2^)+(0.0230P)^2^+0.0000P] where P=(Fo^2^+2Fc^2^)/3'
_refine_ls_weighting_scheme calc
_refine_ls_wR_factor_gt 0.0629
_refine_ls_wR_factor_ref 0.0907
_reflns_number_gt 7550
_reflns_number_total 10703
_reflns_threshold_expression >2sigma(I)
_cod_original_sg_symbol_H-M 'P -1       '
_cod_database_code 8000039

loop_
_symmetry_equiv_pos_as_xyz
'x, y, z'
'-x, -y, -z'

loop_
_atom_site_label
_atom_site_type_symbol
_atom_site_fract_x
_atom_site_fract_y
_atom_site_fract_z
_atom_site_U_iso_or_equiv
_atom_site_adp_type
_atom_site_occupancy
_atom_site_symmetry_multiplicity
_atom_site_calc_flag
_atom_site_refinement_flags
_atom_site_disorder_assembly
_atom_site_disorder_group
Sn1 Sn 0.63844(3) 0.506190(18) 0.236940(13) 0.01777(9) Uani 1 1 d . . .
C1 C 0.7811(3) 0.3990(2) 0.21764(17) 0.0175(9) Uani 1 1 d . . .
H1 H 0.8713 0.4257 0.2152 0.021 Uiso 1 1 calc R . .
C2 C 0.7265(4) 0.3432(2) 0.14909(18) 0.0205(9) Uani 1 1 d . . .
N1 N 0.6319(3) 0.3689(2) 0.11405(15) 0.0257(8) Uani 1 1 d . . .
O1 O 0.5706(3) 0.45213(16) 0.14182(12) 0.0275(7) Uani 1 1 d . . .
C3 C 0.5089(3) 0.4488(2) 0.28547(17) 0.0177(9) Uani 1 1 d . . .
C4 C 0.3714(4) 0.4705(3) 0.28691(19) 0.0279(10) Uani 1 1 d . . .
H2 H 0.3374 0.5173 0.2703 0.034 Uiso 1 1 calc R . .
C5 C 0.2826(4) 0.4255(3) 0.3122(2) 0.0345(12) Uani 1 1 d . . .
H3 H 0.1894 0.4424 0.3140 0.041 Uiso 1 1 calc R . .
C6 C 0.3309(4) 0.3560(3) 0.3345(2) 0.0329(11) Uani 1 1 d . . .
H4 H 0.2705 0.3239 0.3509 0.039 Uiso 1 1 calc R . .
C7 C 0.4667(4) 0.3330(3) 0.33324(18) 0.0269(10) Uani 1 1 d . . .
H5 H 0.4986 0.2844 0.3483 0.032 Uiso 1 1 calc R . .
C8 C 0.5589(4) 0.3802(3) 0.31002(18) 0.0193(9) Uani 1 1 d . . .
C9 C 0.7066(4) 0.3522(2) 0.31465(18) 0.0189(9) Uani 1 1 d . . .
C10 C 0.7528(4) 0.3206(2) 0.36635(19) 0.0241(10) Uani 1 1 d . . .
H6 H 0.6932 0.3241 0.3983 0.029 Uiso 1 1 calc R . .
C11 C 0.8800(4) 0.2847(3) 0.3732(2) 0.0283(10) Uani 1 1 d . . .
H7 H 0.9067 0.2635 0.4090 0.034 Uiso 1 1 calc R . .
C12 C 0.9683(4) 0.2798(3) 0.3278(2) 0.0282(10) Uani 1 1 d . . .
H8 H 1.0548 0.2522 0.3305 0.034 Uiso 1 1 calc R . .
C13 C 0.9298(4) 0.3153(2) 0.2782(2) 0.0233(10) Uani 1 1 d . . .
H9 H 0.9928 0.3133 0.2479 0.028 Uiso 1 1 calc R . .
C14 C 0.8018(3) 0.3541(2) 0.27045(18) 0.0180(9) Uani 1 1 d . . .
C15 C 0.6619(3) 0.6489(2) 0.27152(17) 0.0155(9) Uani 1 1 d . A .
C16 C 0.7190(3) 0.6854(2) 0.33604(18) 0.0177(9) Uani 1 1 d . . .
C17 C 0.7331(4) 0.7793(2) 0.36203(18) 0.0220(9) Uani 1 1 d . A .
H10 H 0.7710 0.8044 0.4057 0.026 Uiso 1 1 calc R . .
C18 C 0.6941(4) 0.8366(2) 0.32643(19) 0.0223(9) Uani 1 1 d . . .
C19 C 0.6365(4) 0.7987(2) 0.26302(18) 0.0215(9) Uani 1 1 d . A .
H11 H 0.6082 0.8375 0.2382 0.026 Uiso 1 1 calc R . .
C20 C 0.6190(3) 0.7057(2) 0.23460(18) 0.0168(9) Uani 1 1 d . . .
C21 C 0.7706(3) 0.6290(2) 0.37896(17) 0.0176(9) Uani 1 1 d . . .
H12 H 0.7463 0.5655 0.3522 0.021 Uiso 1 1 calc R . .
Si1 Si 0.96463(10) 0.63231(7) 0.39044(5) 0.0209(3) Uani 1 1 d . . .
C22 C 1.0246(4) 0.6035(3) 0.30894(18) 0.0279(10) Uani 1 1 d . . .
H13 H 1.1244 0.6105 0.3134 0.042 Uiso 1 1 calc R . .
H14 H 0.9824 0.6438 0.2860 0.042 Uiso 1 1 calc R . .
H15 H 0.9986 0.5409 0.2845 0.042 Uiso 1 1 calc R . .
C23 C 1.0417(4) 0.7454(3) 0.43783(19) 0.0327(11) Uani 1 1 d . . .
H16 H 1.0020 0.7677 0.4789 0.049 Uiso 1 1 calc R . .
H17 H 1.0225 0.7878 0.4131 0.049 Uiso 1 1 calc R . .
H18 H 1.1408 0.7399 0.4463 0.049 Uiso 1 1 calc R . .
C24 C 1.0260(4) 0.5492(3) 0.4315(2) 0.0323(11) Uani 1 1 d . . .
H19 H 0.9831 0.4902 0.4082 0.048 Uiso 1 1 calc R . .
H20 H 1.0017 0.5689 0.4759 0.048 Uiso 1 1 calc R . .
H21 H 1.1256 0.5444 0.4321 0.048 Uiso 1 1 calc R . .
Si2 Si 0.67102(10) 0.64948(8) 0.45211(5) 0.0224(3) Uani 1 1 d . . .
C25 C 0.6690(4) 0.5445(3) 0.47478(19) 0.0322(11) Uani 1 1 d . . .
H22 H 0.7628 0.5236 0.4802 0.048 Uiso 1 1 calc R . .
H23 H 0.6147 0.4980 0.4407 0.048 Uiso 1 1 calc R . .
H24 H 0.6283 0.5563 0.5154 0.048 Uiso 1 1 calc R . .
C26 C 0.7482(4) 0.7421(3) 0.52391(18) 0.0319(11) Uani 1 1 d . . .
H25 H 0.6920 0.7510 0.5596 0.048 Uiso 1 1 calc R . .
H26 H 0.7520 0.7981 0.5126 0.048 Uiso 1 1 calc R . .
H27 H 0.8409 0.7257 0.5371 0.048 Uiso 1 1 calc R . .
C27 C 0.4917(4) 0.6790(3) 0.43032(19) 0.0322(11) Uani 1 1 d . . .
H28 H 0.4513 0.6316 0.3921 0.048 Uiso 1 1 calc R . .
H29 H 0.4913 0.7365 0.4209 0.048 Uiso 1 1 calc R . .
H30 H 0.4381 0.6843 0.4665 0.048 Uiso 1 1 calc R . .
C28 C 0.7157(5) 0.9369(3) 0.3586(2) 0.0206(13) Uani 0.882(4) 1 d PU A 1
H79 H 0.7543 0.9409 0.4036 0.025 Uiso 0.882(4) 1 calc PR A 1
Si3 Si 0.86016(17) 0.98308(9) 0.32634(8) 0.0271(5) Uani 0.882(4) 1 d P A 1
C29 C 0.9684(6) 0.8898(5) 0.2833(4) 0.0382(18) Uani 0.882(4) 1 d P A 1
H80 H 0.9135 0.8493 0.2458 0.057 Uiso 0.882(4) 1 calc PR A 1
H81 H 1.0037 0.8560 0.3125 0.057 Uiso 0.882(4) 1 calc PR A 1
H82 H 1.0451 0.9148 0.2689 0.057 Uiso 0.882(4) 1 calc PR A 1
C30 C 0.7961(5) 1.0469(3) 0.2707(2) 0.0347(13) Uani 0.882(4) 1 d P A 1
H83 H 0.7389 1.0070 0.2337 0.052 Uiso 0.882(4) 1 calc PR A 1
H84 H 0.8737 1.0697 0.2554 0.052 Uiso 0.882(4) 1 calc PR A 1
H85 H 0.7417 1.0977 0.2934 0.052 Uiso 0.882(4) 1 calc PR A 1
C31 C 0.9691(5) 1.0579(3) 0.3976(3) 0.0451(15) Uani 0.882(4) 1 d PU A 1
H86 H 1.0023 1.0234 0.4266 0.068 Uiso 0.882(4) 1 calc PR A 1
H87 H 0.9150 1.1086 0.4206 0.068 Uiso 0.882(4) 1 calc PR A 1
H88 H 1.0473 1.0809 0.3827 0.068 Uiso 0.882(4) 1 calc PR A 1
Si4 Si 0.5525(2) 1.00228(16) 0.37075(11) 0.0305(5) Uani 0.882(4) 1 d P A 1
C32 C 0.4417(6) 0.9439(4) 0.4104(3) 0.0481(17) Uani 0.882(4) 1 d PU A 1
H89 H 0.4919 0.9386 0.4503 0.072 Uiso 0.882(4) 1 calc PR A 1
H90 H 0.4162 0.8836 0.3811 0.072 Uiso 0.882(4) 1 calc PR A 1
H91 H 0.3589 0.9789 0.4208 0.072 Uiso 0.882(4) 1 calc PR A 1
C33 C 0.4520(5) 1.0104(3) 0.2967(2) 0.0461(16) Uani 0.882(4) 1 d P A 1
H92 H 0.3699 1.0457 0.3080 0.069 Uiso 0.882(4) 1 calc PR A 1
H93 H 0.4252 0.9497 0.2683 0.069 Uiso 0.882(4) 1 calc PR A 1
H94 H 0.5075 1.0401 0.2742 0.069 Uiso 0.882(4) 1 calc PR A 1
C34 C 0.5983(7) 1.1181(5) 0.4253(4) 0.0417(18) Uani 0.882(4) 1 d PU A 1
H95 H 0.6520 1.1143 0.4648 0.063 Uiso 0.882(4) 1 calc PR A 1
H96 H 0.5146 1.1517 0.4364 0.063 Uiso 0.882(4) 1 calc PR A 1
H97 H 0.6525 1.1493 0.4033 0.063 Uiso 0.882(4) 1 calc PR A 1
C35 C 0.758(4) 0.944(3) 0.339(2) 0.019(4) Uani 0.118(4) 1 d PU A 2
H98 H 0.7365 0.9542 0.2964 0.023 Uiso 0.118(4) 1 calc PR A 2
Si5 Si 0.9376(16) 0.9667(8) 0.3583(8) 0.052(5) Uani 0.118(4) 1 d P A 2
C36 C 1.027(5) 0.882(4) 0.305(2) 0.037(14) Uani 0.118(4) 1 d P A 2
H99 H 1.1255 0.8935 0.3160 0.055 Uiso 0.118(4) 1 calc PR A 2
H100 H 1.0010 0.8827 0.2605 0.055 Uiso 0.118(4) 1 calc PR A 2
H101 H 1.0037 0.8231 0.3085 0.055 Uiso 0.118(4) 1 calc PR A 2
C37 C 0.979(4) 1.070(3) 0.348(2) 0.059(10) Uani 0.118(4) 1 d PU A 2
H102 H 1.0769 1.0829 0.3594 0.089 Uiso 0.118(4) 1 calc PR A 2
H103 H 0.9273 1.1187 0.3754 0.089 Uiso 0.118(4) 1 calc PR A 2
H104 H 0.9543 1.0673 0.3024 0.089 Uiso 0.118(4) 1 calc PR A 2
C38 C 1.002(5) 0.983(3) 0.450(2) 0.10(2) Uani 0.118(4) 1 d P A 2
H105 H 1.1011 0.9960 0.4575 0.154 Uiso 0.118(4) 1 calc PR A 2
H106 H 0.9838 0.9280 0.4604 0.154 Uiso 0.118(4) 1 calc PR A 2
H107 H 0.9546 1.0338 0.4775 0.154 Uiso 0.118(4) 1 calc PR A 2
Si6 Si 0.625(3) 1.0064(17) 0.3874(14) 0.082(9) Uani 0.118(4) 1 d P A 2
C39 C 0.674(9) 0.994(5) 0.481(4) 0.25(6) Uani 0.118(4) 1 d P A 2
H108 H 0.6102 1.0299 0.5095 0.369 Uiso 0.118(4) 1 calc PR A 2
H109 H 0.7676 1.0169 0.4969 0.369 Uiso 0.118(4) 1 calc PR A 2
H110 H 0.6673 0.9309 0.4784 0.369 Uiso 0.118(4) 1 calc PR A 2
C40 C 0.453(5) 0.966(3) 0.371(3) 0.064(10) Uani 0.118(4) 1 d PU A 2
H111 H 0.3975 1.0056 0.4024 0.096 Uiso 0.118(4) 1 calc PR A 2
H112 H 0.4501 0.9046 0.3746 0.096 Uiso 0.118(4) 1 calc PR A 2
H113 H 0.4169 0.9645 0.3273 0.096 Uiso 0.118(4) 1 calc PR A 2
C41 C 0.654(6) 1.126(4) 0.417(4) 0.052(11) Uani 0.118(4) 1 d PU A 2
H114 H 0.5867 1.1546 0.4461 0.077 Uiso 0.118(4) 1 calc PR A 2
H115 H 0.6460 1.1506 0.3801 0.077 Uiso 0.118(4) 1 calc PR A 2
H116 H 0.7466 1.1395 0.4396 0.077 Uiso 0.118(4) 1 calc PR A 2
C42 C 0.5547(3) 0.6707(2) 0.16556(17) 0.0180(9) Uani 1 1 d . A .
H31 H 0.5578 0.6037 0.1559 0.022 Uiso 1 1 calc R . .
Si7 Si 0.66464(11) 0.69306(7) 0.10629(5) 0.0222(3) Uani 1 1 d . . .
C43 C 0.8431(4) 0.6636(3) 0.1293(2) 0.0414(13) Uani 1 1 d . A .
H32 H 0.8476 0.5988 0.1239 0.062 Uiso 1 1 calc R . .
H33 H 0.8713 0.6977 0.1745 0.062 Uiso 1 1 calc R . .
H34 H 0.9044 0.6787 0.1016 0.062 Uiso 1 1 calc R . .
C44 C 0.5995(5) 0.6195(3) 0.02484(19) 0.0483(13) Uani 1 1 d . A .
H35 H 0.5073 0.6381 0.0129 0.072 Uiso 1 1 calc R . .
H36 H 0.5966 0.5568 0.0250 0.072 Uiso 1 1 calc R . .
H37 H 0.6603 0.6248 -0.0065 0.072 Uiso 1 1 calc R . .
C45 C 0.6686(4) 0.8123(3) 0.1070(2) 0.0351(11) Uani 1 1 d . A .
H38 H 0.7235 0.8177 0.0735 0.053 Uiso 1 1 calc R . .
H39 H 0.7093 0.8503 0.1494 0.053 Uiso 1 1 calc R . .
H40 H 0.5752 0.8319 0.0984 0.053 Uiso 1 1 calc R . .
Si8 Si 0.36466(11) 0.69407(8) 0.15577(6) 0.0282(3) Uani 1 1 d . . .
C46 C 0.2777(4) 0.5945(4) 0.0957(3) 0.079(2) Uani 1 1 d . A .
H41 H 0.1786 0.6001 0.0967 0.118 Uiso 1 1 calc R . .
H42 H 0.3079 0.5398 0.1060 0.118 Uiso 1 1 calc R . .
H43 H 0.3007 0.5908 0.0525 0.118 Uiso 1 1 calc R . .
C47 C 0.2948(5) 0.7122(4) 0.2342(3) 0.084(2) Uani 1 1 d . A .
H44 H 0.3389 0.7655 0.2663 0.125 Uiso 1 1 calc R . .
H45 H 0.3127 0.6592 0.2488 0.125 Uiso 1 1 calc R . .
H46 H 0.1959 0.7214 0.2288 0.125 Uiso 1 1 calc R . .
C48 C 0.3210(5) 0.7942(3) 0.1300(3) 0.0717(18) Uani 1 1 d . A .
H47 H 0.2216 0.8018 0.1270 0.108 Uiso 1 1 calc R . .
H48 H 0.3526 0.7861 0.0877 0.108 Uiso 1 1 calc R . .
H49 H 0.3655 0.8478 0.1616 0.108 Uiso 1 1 calc R . .
C49 C 0.7997(4) 0.2560(2) 0.12218(17) 0.0195(9) Uani 1 1 d . . .
C50 C 0.7439(4) 0.1716(2) 0.11916(17) 0.0194(9) Uani 1 1 d . . .
C51 C 0.8317(4) 0.1000(2) 0.11596(18) 0.0211(9) Uani 1 1 d . . .
H50 H 0.7944 0.0437 0.1150 0.025 Uiso 1 1 calc R . .
C52 C 0.9725(4) 0.1069(3) 0.11407(18) 0.0230(10) Uani 1 1 d . . .
C53 C 1.0204(4) 0.1861(3) 0.10806(18) 0.0259(10) Uani 1 1 d . . .
H51 H 1.1142 0.1901 0.1025 0.031 Uiso 1 1 calc R . .
C54 C 0.9384(4) 0.2604(3) 0.10976(18) 0.0245(10) Uani 1 1 d . . .
C55 C 0.5878(4) 0.1531(2) 0.11444(19) 0.0223(10) Uani 1 1 d . . .
C56 C 0.5576(4) 0.0544(3) 0.1086(2) 0.0308(11) Uani 1 1 d . . .
H52 H 0.4585 0.0444 0.1043 0.046 Uiso 1 1 calc R . .
H53 H 0.5998 0.0412 0.1473 0.046 Uiso 1 1 calc R . .
H54 H 0.5953 0.0146 0.0704 0.046 Uiso 1 1 calc R . .
C57 C 0.5175(4) 0.1685(3) 0.05267(19) 0.0334(11) Uani 1 1 d . . .
H55 H 0.5600 0.1307 0.0153 0.050 Uiso 1 1 calc R . .
H56 H 0.5275 0.2321 0.0555 0.050 Uiso 1 1 calc R . .
H57 H 0.4202 0.1525 0.0477 0.050 Uiso 1 1 calc R . .
C58 C 0.5224(4) 0.2105(3) 0.17379(19) 0.0313(11) Uani 1 1 d . . .
H58 H 0.5277 0.2743 0.1763 0.047 Uiso 1 1 calc R . .
H59 H 0.5715 0.2019 0.2129 0.047 Uiso 1 1 calc R . .
H60 H 0.4264 0.1921 0.1702 0.047 Uiso 1 1 calc R . .
C59 C 1.0705(4) 0.0306(3) 0.1179(2) 0.0280(11) Uani 1 1 d . . .
C60 C 1.1629(4) 0.0080(3) 0.0633(2) 0.0421(13) Uani 1 1 d . . .
H61 H 1.2262 -0.0395 0.0678 0.063 Uiso 1 1 calc R . .
H62 H 1.2152 0.0621 0.0656 0.063 Uiso 1 1 calc R . .
H63 H 1.1066 -0.0129 0.0215 0.063 Uiso 1 1 calc R . .
C61 C 0.9948(4) -0.0556(3) 0.1137(2) 0.0439(13) Uani 1 1 d . . .
H64 H 0.9310 -0.0736 0.0741 0.066 Uiso 1 1 calc R . .
H65 H 0.9437 -0.0452 0.1513 0.066 Uiso 1 1 calc R . .
H66 H 1.0608 -0.1037 0.1130 0.066 Uiso 1 1 calc R . .
C62 C 1.1605(4) 0.0622(3) 0.1827(2) 0.0412(12) Uani 1 1 d . . .
H67 H 1.2249 0.0146 0.1860 0.062 Uiso 1 1 calc R . .
H68 H 1.1027 0.0751 0.2181 0.062 Uiso 1 1 calc R . .
H69 H 1.2115 0.1169 0.1854 0.062 Uiso 1 1 calc R . .
C63 C 1.0089(4) 0.3382(3) 0.0939(2) 0.0325(11) Uani 1 1 d . . .
C64 C 1.1287(4) 0.3787(3) 0.1443(2) 0.0490(14) Uani 1 1 d . . .
H70 H 1.1794 0.4212 0.1300 0.073 Uiso 1 1 calc R . .
H71 H 1.1895 0.3304 0.1498 0.073 Uiso 1 1 calc R . .
H72 H 1.0943 0.4105 0.1856 0.073 Uiso 1 1 calc R . .
C65 C 1.0607(5) 0.2961(3) 0.0273(2) 0.0547(15) Uani 1 1 d . . .
H73 H 1.1023 0.3432 0.0141 0.082 Uiso 1 1 calc R . .
H74 H 0.9837 0.2678 -0.0045 0.082 Uiso 1 1 calc R . .
H75 H 1.1290 0.2504 0.0301 0.082 Uiso 1 1 calc R . .
C66 C 0.9176(5) 0.4155(3) 0.0863(2) 0.0465(13) Uani 1 1 d . . .
H76 H 0.8866 0.4486 0.1281 0.070 Uiso 1 1 calc R . .
H77 H 0.8381 0.3909 0.0549 0.070 Uiso 1 1 calc R . .
H78 H 0.9694 0.4563 0.0710 0.070 Uiso 1 1 calc R . .

loop_
_atom_site_aniso_label
_atom_site_aniso_U_11
_atom_site_aniso_U_22
_atom_site_aniso_U_33
_atom_site_aniso_U_23
_atom_site_aniso_U_13
_atom_site_aniso_U_12
Sn1 0.02057(15) 0.01508(15) 0.01718(16) 0.00525(11) -0.00081(11) 0.00083(11)
C1 0.017(2) 0.017(2) 0.018(2) 0.0048(17) 0.0025(17) -0.0013(17)
C2 0.026(2) 0.017(2) 0.017(2) 0.0032(18) 0.0025(19) -0.0017(18)
N1 0.037(2) 0.0181(19) 0.019(2) 0.0040(16) -0.0026(17) 0.0044(16)
O1 0.0419(17) 0.0155(15) 0.0200(16) 0.0024(12) -0.0087(13) 0.0090(13)
C3 0.016(2) 0.016(2) 0.019(2) 0.0027(17) 0.0007(17) 0.0003(17)
C4 0.022(2) 0.024(2) 0.037(3) 0.008(2) 0.001(2) 0.0004(19)
C5 0.018(2) 0.039(3) 0.043(3) 0.008(2) 0.006(2) 0.000(2)
C6 0.023(2) 0.041(3) 0.037(3) 0.014(2) 0.009(2) -0.007(2)
C7 0.030(2) 0.029(2) 0.024(2) 0.011(2) 0.005(2) -0.003(2)
C8 0.020(2) 0.023(2) 0.014(2) 0.0043(18) 0.0016(17) -0.0019(18)
C9 0.020(2) 0.013(2) 0.022(2) 0.0038(18) 0.0004(18) -0.0011(17)
C10 0.026(2) 0.024(2) 0.024(2) 0.0095(19) 0.0006(19) -0.0019(19)
C11 0.032(2) 0.026(2) 0.028(3) 0.015(2) -0.007(2) -0.001(2)
C12 0.023(2) 0.026(2) 0.035(3) 0.011(2) -0.003(2) 0.0007(19)
C13 0.019(2) 0.019(2) 0.030(3) 0.0057(19) -0.0002(19) 0.0002(18)
C14 0.018(2) 0.015(2) 0.019(2) 0.0044(17) -0.0020(17) -0.0025(17)
C15 0.0144(19) 0.015(2) 0.016(2) 0.0030(17) 0.0034(17) 0.0018(16)
C16 0.0158(19) 0.020(2) 0.018(2) 0.0066(18) 0.0030(17) 0.0041(17)
C17 0.028(2) 0.019(2) 0.015(2) 0.0006(18) -0.0018(18) 0.0039(18)
C18 0.027(2) 0.015(2) 0.024(2) 0.0050(19) 0.0000(19) 0.0037(18)
C19 0.030(2) 0.017(2) 0.019(2) 0.0090(18) 0.0017(19) 0.0055(18)
C20 0.0150(19) 0.019(2) 0.018(2) 0.0075(18) 0.0046(17) 0.0035(17)
C21 0.021(2) 0.016(2) 0.015(2) 0.0041(17) 0.0014(17) 0.0028(17)
Si1 0.0196(6) 0.0223(6) 0.0207(6) 0.0076(5) 0.0001(5) 0.0023(5)
C22 0.022(2) 0.031(3) 0.032(3) 0.010(2) 0.0056(19) 0.0039(19)
C23 0.027(2) 0.033(3) 0.034(3) 0.007(2) -0.002(2) -0.002(2)
C24 0.024(2) 0.039(3) 0.037(3) 0.018(2) 0.001(2) 0.011(2)
Si2 0.0217(6) 0.0281(7) 0.0166(6) 0.0058(5) 0.0016(5) 0.0011(5)
C25 0.036(2) 0.040(3) 0.025(3) 0.014(2) 0.009(2) 0.001(2)
C26 0.034(2) 0.040(3) 0.018(2) 0.003(2) 0.004(2) -0.002(2)
C27 0.027(2) 0.040(3) 0.026(3) 0.005(2) 0.007(2) 0.005(2)
C28 0.035(3) 0.013(2) 0.014(3) 0.005(2) 0.004(2) 0.005(2)
Si3 0.0363(10) 0.0168(8) 0.0251(9) 0.0039(6) -0.0040(7) -0.0043(7)
C29 0.035(5) 0.034(4) 0.048(5) 0.015(3) 0.002(3) -0.002(4)
C30 0.047(3) 0.030(3) 0.027(3) 0.008(2) 0.005(2) -0.006(2)
C31 0.056(3) 0.030(3) 0.039(4) 0.002(3) -0.012(3) -0.008(3)
Si4 0.0427(13) 0.0186(9) 0.0282(10) 0.0025(7) 0.0100(10) 0.0092(11)
C32 0.062(4) 0.036(3) 0.049(4) 0.011(3) 0.023(3) 0.004(3)
C33 0.047(3) 0.047(4) 0.043(4) 0.014(3) 0.006(3) 0.025(3)
C34 0.057(5) 0.022(3) 0.046(4) 0.005(3) 0.021(4) 0.009(4)
C35 0.034(6) 0.013(5) 0.013(6) 0.006(6) 0.006(6) 0.005(6)
Si5 0.066(10) 0.030(7) 0.065(11) 0.022(7) 0.002(9) -0.010(7)
C36 0.03(3) 0.02(2) 0.04(3) -0.01(2) -0.01(2) 0.01(3)
C37 0.056(16) 0.038(16) 0.062(18) -0.008(17) -0.011(17) 0.019(15)
C38 0.12(5) 0.02(3) 0.13(5) 0.01(3) -0.06(4) -0.01(3)
Si6 0.101(19) 0.049(11) 0.11(2) 0.020(13) 0.062(17) -0.008(15)
C39 0.38(14) 0.21(9) 0.28(11) 0.22(9) 0.22(11) 0.22(10)
C40 0.065(17) 0.046(18) 0.067(19) -0.003(17) 0.012(18) 0.021(17)
C41 0.06(2) 0.027(17) 0.053(18) -0.010(16) 0.028(19) 0.005(19)
C42 0.023(2) 0.014(2) 0.018(2) 0.0061(17) -0.0010(17) 0.0007(17)
Si7 0.0266(6) 0.0226(6) 0.0169(6) 0.0061(5) -0.0002(5) -0.0034(5)
C43 0.031(3) 0.056(3) 0.046(3) 0.026(3) 0.014(2) 0.013(2)
C44 0.071(3) 0.047(3) 0.023(3) 0.004(2) 0.006(2) -0.026(3)
C45 0.040(3) 0.032(3) 0.039(3) 0.018(2) 0.006(2) -0.004(2)
Si8 0.0219(6) 0.0297(7) 0.0351(8) 0.0144(6) -0.0004(6) 0.0035(5)
C46 0.029(3) 0.071(4) 0.113(5) 0.003(4) -0.021(3) -0.003(3)
C47 0.036(3) 0.159(7) 0.088(5) 0.078(5) 0.026(3) 0.024(4)
C48 0.039(3) 0.064(4) 0.132(6) 0.060(4) 0.006(3) 0.018(3)
C49 0.026(2) 0.019(2) 0.012(2) 0.0038(17) 0.0032(18) 0.0032(18)
C50 0.022(2) 0.016(2) 0.017(2) 0.0016(18) 0.0022(18) 0.0018(18)
C51 0.024(2) 0.015(2) 0.023(2) 0.0045(18) 0.0011(18) -0.0014(18)
C52 0.023(2) 0.021(2) 0.022(2) 0.0002(19) 0.0029(18) -0.0009(18)
C53 0.018(2) 0.029(2) 0.027(3) 0.001(2) 0.0068(19) -0.0012(19)
C54 0.035(2) 0.019(2) 0.018(2) 0.0003(18) 0.0063(19) -0.0052(19)
C55 0.020(2) 0.017(2) 0.027(2) 0.0023(19) -0.0005(18) 0.0010(17)
C56 0.018(2) 0.027(2) 0.044(3) 0.007(2) -0.001(2) -0.0036(19)
C57 0.032(2) 0.028(3) 0.034(3) 0.005(2) -0.010(2) 0.001(2)
C58 0.021(2) 0.031(3) 0.039(3) 0.005(2) 0.004(2) -0.0041(19)
C59 0.018(2) 0.026(2) 0.039(3) 0.008(2) 0.002(2) 0.0062(19)
C60 0.025(2) 0.046(3) 0.046(3) 0.001(2) 0.003(2) 0.011(2)
C61 0.029(2) 0.022(3) 0.081(4) 0.018(3) 0.003(2) 0.011(2)
C62 0.031(2) 0.042(3) 0.050(3) 0.014(3) 0.000(2) 0.007(2)
C63 0.044(3) 0.023(2) 0.031(3) 0.005(2) 0.016(2) -0.005(2)
C64 0.052(3) 0.043(3) 0.050(3) 0.008(3) 0.015(3) -0.023(2)
C65 0.081(4) 0.042(3) 0.046(3) 0.010(3) 0.039(3) -0.007(3)
C66 0.074(3) 0.034(3) 0.039(3) 0.017(2) 0.021(3) -0.007(3)

loop_
_atom_type_symbol
_atom_type_description
_atom_type_scat_dispersion_real
_atom_type_scat_dispersion_imag
_atom_type_scat_source
C C 0.0033 0.0016 'International Tables Vol C Tables 4.2.6.8 and 6.1.1.4'
H H 0.0000 0.0000 'International Tables Vol C Tables 4.2.6.8 and 6.1.1.4'
N N 0.0061 0.0033 'International Tables Vol C Tables 4.2.6.8 and 6.1.1.4'
O O 0.0106 0.0060 'International Tables Vol C Tables 4.2.6.8 and 6.1.1.4'
Si Si 0.0817 0.0704 'International Tables Vol C Tables 4.2.6.8 and 6.1.1.4'
Sn Sn -0.6537 1.4246 'International Tables Vol C Tables 4.2.6.8 and 6.1.1.4'

loop_
_geom_angle_atom_site_label_1
_geom_angle_atom_site_label_2
_geom_angle_atom_site_label_3
_geom_angle
O1 Sn1 C3 104.67(12)
O1 Sn1 C15 116.15(13)
C3 Sn1 C15 116.07(13)
O1 Sn1 C1 83.96(12)
C3 Sn1 C1 96.63(14)
C15 Sn1 C1 132.92(13)
C14 C1 C2 119.5(3)
C14 C1 Sn1 113.2(2)
C2 C1 Sn1 101.4(2)
C14 C1 H1 107.3
C2 C1 H1 107.3
Sn1 C1 H1 107.3
N1 C2 C49 120.6(3)
N1 C2 C1 124.1(3)
C49 C2 C1 115.1(3)
C2 N1 O1 117.5(3)
N1 O1 Sn1 111.88(19)
C4 C3 C8 119.2(3)
C4 C3 Sn1 121.3(3)
C8 C3 Sn1 119.0(2)
C3 C4 C5 121.5(4)
C3 C4 H2 119.3
C5 C4 H2 119.3
C6 C5 C4 119.2(4)
C6 C5 H3 120.4
C4 C5 H3 120.4
C5 C6 C7 120.3(4)
C5 C6 H4 119.9
C7 C6 H4 119.9
C6 C7 C8 121.1(4)
C6 C7 H5 119.5
C8 C7 H5 119.5
C3 C8 C7 118.6(3)
C3 C8 C9 125.2(3)
C7 C8 C9 116.2(4)
C10 C9 C14 117.5(3)
C10 C9 C8 116.9(3)
C14 C9 C8 125.7(4)
C11 C10 C9 123.3(4)
C11 C10 H6 118.3
C9 C10 H6 118.3
C10 C11 C12 119.2(4)
C10 C11 H7 120.4
C12 C11 H7 120.4
C11 C12 C13 119.2(4)
C11 C12 H8 120.4
C13 C12 H8 120.4
C12 C13 C14 123.0(4)
C12 C13 H9 118.5
C14 C13 H9 118.5
C13 C14 C9 117.4(4)
C13 C14 C1 116.4(3)
C9 C14 C1 126.1(3)
C20 C15 C16 120.5(3)
C20 C15 Sn1 123.6(3)
C16 C15 Sn1 115.9(3)
C17 C16 C15 118.4(4)
C17 C16 C21 117.6(3)
C15 C16 C21 123.9(3)
C18 C17 C16 122.3(4)
C18 C17 H10 118.8
C16 C17 H10 118.8
C17 C18 C19 118.0(4)
C17 C18 C28 118.3(4)
C19 C18 C28 123.7(4)
C17 C18 C35 126.7(15)
C19 C18 C35 111.4(15)
C28 C18 C35 22.2(13)
C18 C19 C20 122.3(4)
C18 C19 H11 118.8
C20 C19 H11 118.8
C19 C20 C15 118.5(3)
C19 C20 C42 118.6(3)
C15 C20 C42 122.9(3)
C16 C21 Si1 109.7(2)
C16 C21 Si2 112.3(2)
Si1 C21 Si2 119.76(19)
C16 C21 H12 104.5
Si1 C21 H12 104.5
Si2 C21 H12 104.5
C24 Si1 C22 110.64(18)
C24 Si1 C23 108.67(19)
C22 Si1 C23 106.50(18)
C24 Si1 C21 109.08(17)
C22 Si1 C21 107.45(17)
C23 Si1 C21 114.47(16)
Si1 C22 H13 109.5
Si1 C22 H14 109.5
H13 C22 H14 109.5
Si1 C22 H15 109.5
H13 C22 H15 109.5
H14 C22 H15 109.5
Si1 C23 H16 109.5
Si1 C23 H17 109.5
H16 C23 H17 109.5
Si1 C23 H18 109.5
H16 C23 H18 109.5
H17 C23 H18 109.5
Si1 C24 H19 109.5
Si1 C24 H20 109.5
H19 C24 H20 109.5
Si1 C24 H21 109.5
H19 C24 H21 109.5
H20 C24 H21 109.5
C25 Si2 C27 108.88(19)
C25 Si2 C26 108.26(19)
C27 Si2 C26 108.94(18)
C25 Si2 C21 108.78(17)
C27 Si2 C21 109.20(17)
C26 Si2 C21 112.71(17)
Si2 C25 H22 109.5
Si2 C25 H23 109.5
H22 C25 H23 109.5
Si2 C25 H24 109.5
H22 C25 H24 109.5
H23 C25 H24 109.5
Si2 C26 H25 109.5
Si2 C26 H26 109.5
H25 C26 H26 109.5
Si2 C26 H27 109.5
H25 C26 H27 109.5
H26 C26 H27 109.5
Si2 C27 H28 109.5
Si2 C27 H29 109.5
H28 C27 H29 109.5
Si2 C27 H30 109.5
H28 C27 H30 109.5
H29 C27 H30 109.5
C18 C28 Si4 114.1(3)
C18 C28 Si3 111.8(3)
Si4 C28 Si3 118.9(3)
C18 C28 H79 103.2
Si4 C28 H79 103.2
Si3 C28 H79 103.2
C30 Si3 C29 108.9(3)
C30 Si3 C31 110.3(2)
C29 Si3 C31 107.8(3)
C30 Si3 C28 112.2(2)
C29 Si3 C28 110.4(3)
C31 Si3 C28 107.3(2)
Si3 C29 H80 109.5
Si3 C29 H81 109.5
H80 C29 H81 109.5
Si3 C29 H82 109.5
H80 C29 H82 109.5
H81 C29 H82 109.5
Si3 C30 H83 109.5
Si3 C30 H84 109.5
H83 C30 H84 109.5
Si3 C30 H85 109.5
H83 C30 H85 109.5
H84 C30 H85 109.5
Si3 C31 H86 109.5
Si3 C31 H87 109.5
H86 C31 H87 109.5
Si3 C31 H88 109.5
H86 C31 H88 109.5
H87 C31 H88 109.5
C33 Si4 C34 109.0(3)
C33 Si4 C32 107.2(3)
C34 Si4 C32 109.9(3)
C33 Si4 C28 115.6(2)
C34 Si4 C28 107.6(3)
C32 Si4 C28 107.3(3)
Si4 C32 H89 109.5
Si4 C32 H90 109.5
H89 C32 H90 109.5
Si4 C32 H91 109.5
H89 C32 H91 109.5
H90 C32 H91 109.5
Si4 C33 H92 109.5
Si4 C33 H93 109.5
H92 C33 H93 109.5
Si4 C33 H94 109.5
H92 C33 H94 109.5
H93 C33 H94 109.5
Si4 C34 H95 109.5
Si4 C34 H96 109.5
H95 C34 H96 109.5
Si4 C34 H97 109.5
H95 C34 H97 109.5
H96 C34 H97 109.5
C18 C35 Si5 120(2)
C18 C35 Si6 98(2)
Si5 C35 Si6 125(3)
C18 C35 H98 103.9
Si5 C35 H98 103.9
Si6 C35 H98 103.9
C37 Si5 C36 107(2)
C37 Si5 C35 110(2)
C36 Si5 C35 109(2)
C37 Si5 C38 104(2)
C36 Si5 C38 113(2)
C35 Si5 C38 113(2)
Si5 C36 H99 109.5
Si5 C36 H100 109.5
H99 C36 H100 109.5
Si5 C36 H101 109.5
H99 C36 H101 109.5
H100 C36 H101 109.5
Si5 C37 H102 109.5
Si5 C37 H103 109.5
H102 C37 H103 109.5
Si5 C37 H104 109.5
H102 C37 H104 109.5
H103 C37 H104 109.5
Si5 C38 H105 109.5
Si5 C38 H106 109.5
H105 C38 H106 109.5
Si5 C38 H107 109.5
H105 C38 H107 109.5
H106 C38 H107 109.5
C40 Si6 C41 118(3)
C40 Si6 C35 120(3)
C41 Si6 C35 114(2)
C40 Si6 C39 100(3)
C41 Si6 C39 92(4)
C35 Si6 C39 105(3)
Si6 C39 H108 109.5
Si6 C39 H109 109.5
H108 C39 H109 109.5
Si6 C39 H110 109.5
H108 C39 H110 109.5
H109 C39 H110 109.5
Si6 C40 H111 109.5
Si6 C40 H112 109.5
H111 C40 H112 109.5
Si6 C40 H113 109.5
H111 C40 H113 109.5
H112 C40 H113 109.5
Si6 C41 H114 109.5
Si6 C41 H115 109.5
H114 C41 H115 109.5
Si6 C41 H116 109.5
H114 C41 H116 109.5
H115 C41 H116 109.5
C20 C42 Si7 112.8(2)
C20 C42 Si8 113.2(2)
Si7 C42 Si8 118.1(2)
C20 C42 H31 103.5
Si7 C42 H31 103.5
Si8 C42 H31 103.5
C44 Si7 C45 109.9(2)
C44 Si7 C43 110.9(2)
C45 Si7 C43 107.0(2)
C44 Si7 C42 107.44(18)
C45 Si7 C42 114.49(17)
C43 Si7 C42 107.15(18)
Si7 C43 H32 109.5
Si7 C43 H33 109.5
H32 C43 H33 109.5
Si7 C43 H34 109.5
H32 C43 H34 109.5
H33 C43 H34 109.5
Si7 C44 H35 109.5
Si7 C44 H36 109.5
H35 C44 H36 109.5
Si7 C44 H37 109.5
H35 C44 H37 109.5
H36 C44 H37 109.5
Si7 C45 H38 109.5
Si7 C45 H39 109.5
H38 C45 H39 109.5
Si7 C45 H40 109.5
H38 C45 H40 109.5
H39 C45 H40 109.5
C48 Si8 C46 108.4(3)
C48 Si8 C47 106.9(3)
C46 Si8 C47 108.6(3)
C48 Si8 C42 114.93(19)
C46 Si8 C42 108.58(18)
C47 Si8 C42 109.3(2)
Si8 C46 H41 109.5
Si8 C46 H42 109.5
H41 C46 H42 109.5
Si8 C46 H43 109.5
H41 C46 H43 109.5
H42 C46 H43 109.5
Si8 C47 H44 109.5
Si8 C47 H45 109.5
H44 C47 H45 109.5
Si8 C47 H46 109.5
H44 C47 H46 109.5
H45 C47 H46 109.5
Si8 C48 H47 109.5
Si8 C48 H48 109.5
H47 C48 H48 109.5
Si8 C48 H49 109.5
H47 C48 H49 109.5
H48 C48 H49 109.5
C50 C49 C54 118.7(3)
C50 C49 C2 122.0(3)
C54 C49 C2 118.4(3)
C51 C50 C49 118.6(3)
C51 C50 C55 118.0(3)
C49 C50 C55 123.2(3)
C50 C51 C52 122.9(4)
C50 C51 H50 118.5
C52 C51 H50 118.5
C53 C52 C51 116.8(4)
C53 C52 C59 120.8(3)
C51 C52 C59 122.4(3)
C52 C53 C54 123.4(3)
C52 C53 H51 118.3
C54 C53 H51 118.3
C53 C54 C49 118.1(4)
C53 C54 C63 114.8(3)
C49 C54 C63 127.1(4)
C58 C55 C57 110.7(3)
C58 C55 C56 106.2(3)
C57 C55 C56 106.2(3)
C58 C55 C50 112.9(3)
C57 C55 C50 109.1(3)
C56 C55 C50 111.5(3)
C55 C56 H52 109.5
C55 C56 H53 109.5
H52 C56 H53 109.5
C55 C56 H54 109.5
H52 C56 H54 109.5
H53 C56 H54 109.5
C55 C57 H55 109.5
C55 C57 H56 109.5
H55 C57 H56 109.5
C55 C57 H57 109.5
H55 C57 H57 109.5
H56 C57 H57 109.5
C55 C58 H58 109.5
C55 C58 H59 109.5
H58 C58 H59 109.5
C55 C58 H60 109.5
H58 C58 H60 109.5
H59 C58 H60 109.5
C61 C59 C60 107.6(3)
C61 C59 C62 108.8(4)
C60 C59 C62 108.7(3)
C61 C59 C52 112.2(3)
C60 C59 C52 111.4(4)
C62 C59 C52 108.0(3)
C59 C60 H61 109.5
C59 C60 H62 109.5
H61 C60 H62 109.5
C59 C60 H63 109.5
H61 C60 H63 109.5
H62 C60 H63 109.5
C59 C61 H64 109.5
C59 C61 H65 109.5
H64 C61 H65 109.5
C59 C61 H66 109.5
H64 C61 H66 109.5
H65 C61 H66 109.5
C59 C62 H67 109.5
C59 C62 H68 109.5
H67 C62 H68 109.5
C59 C62 H69 109.5
H67 C62 H69 109.5
H68 C62 H69 109.5
C64 C63 C66 107.9(4)
C64 C63 C65 109.9(4)
C66 C63 C65 105.0(4)
C64 C63 C54 111.1(4)
C66 C63 C54 116.5(3)
C65 C63 C54 106.3(3)
C63 C64 H70 109.5
C63 C64 H71 109.5
H70 C64 H71 109.5
C63 C64 H72 109.5
H70 C64 H72 109.5
H71 C64 H72 109.5
C63 C65 H73 109.5
C63 C65 H74 109.5
H73 C65 H74 109.5
C63 C65 H75 109.5
H73 C65 H75 109.5
H74 C65 H75 109.5
C63 C66 H76 109.5
C63 C66 H77 109.5
H76 C66 H77 109.5
C63 C66 H78 109.5
H76 C66 H78 109.5
H77 C66 H78 109.5

loop_
_geom_bond_atom_site_label_1
_geom_bond_atom_site_label_2
_geom_bond_distance
Sn1 O1 2.031(2)
Sn1 C3 2.116(4)
Sn1 C15 2.126(3)
Sn1 C1 2.131(3)
C1 C14 1.520(5)
C1 C2 1.528(5)
C1 H1 1.0000
C2 N1 1.278(5)
C2 C49 1.509(5)
N1 O1 1.407(3)
C3 C4 1.389(5)
C3 C8 1.397(5)
C4 C5 1.389(5)
C4 H2 0.9500
C5 C6 1.376(6)
C5 H3 0.9500
C6 C7 1.377(5)
C6 H4 0.9500
C7 C8 1.407(5)
C7 H5 0.9500
C8 C9 1.511(5)
C9 C10 1.397(5)
C9 C14 1.425(5)
C10 C11 1.374(5)
C10 H6 0.9500
C11 C12 1.375(5)
C11 H7 0.9500
C12 C13 1.378(5)
C12 H8 0.9500
C13 C14 1.403(5)
C13 H9 0.9500
C15 C20 1.403(5)
C15 C16 1.406(5)
C16 C17 1.400(5)
C16 C21 1.517(5)
C17 C18 1.380(5)
C17 H10 0.9500
C18 C19 1.390(5)
C18 C28 1.510(6)
C18 C35 1.72(4)
C19 C20 1.395(5)
C19 H11 0.9500
C20 C42 1.509(5)
C21 Si1 1.897(3)
C21 Si2 1.908(3)
C21 H12 1.0000
Si1 C24 1.849(4)
Si1 C22 1.860(4)
Si1 C23 1.872(4)
C22 H13 0.9800
C22 H14 0.9800
C22 H15 0.9800
C23 H16 0.9800
C23 H17 0.9800
C23 H18 0.9800
C24 H19 0.9800
C24 H20 0.9800
C24 H21 0.9800
Si2 C25 1.851(4)
Si2 C27 1.863(4)
Si2 C26 1.874(4)
C25 H22 0.9800
C25 H23 0.9800
C25 H24 0.9800
C26 H25 0.9800
C26 H26 0.9800
C26 H27 0.9800
C27 H28 0.9800
C27 H29 0.9800
C27 H30 0.9800
C28 Si4 1.885(5)
C28 Si3 1.899(5)
C28 H79 1.0000
Si3 C30 1.851(5)
Si3 C29 1.858(7)
Si3 C31 1.870(5)
C29 H80 0.9800
C29 H81 0.9800
C29 H82 0.9800
C30 H83 0.9800
C30 H84 0.9800
C30 H85 0.9800
C31 H86 0.9800
C31 H87 0.9800
C31 H88 0.9800
Si4 C33 1.843(5)
Si4 C34 1.863(8)
Si4 C32 1.872(6)
C32 H89 0.9800
C32 H90 0.9800
C32 H91 0.9800
C33 H92 0.9800
C33 H93 0.9800
C33 H94 0.9800
C34 H95 0.9800
C34 H96 0.9800
C34 H97 0.9800
C35 Si5 1.79(4)
C35 Si6 1.84(4)
C35 H98 1.0000
Si5 C37 1.76(5)
Si5 C36 1.76(6)
Si5 C38 1.98(5)
C36 H99 0.9800
C36 H100 0.9800
C36 H101 0.9800
C37 H102 0.9800
C37 H103 0.9800
C37 H104 0.9800
C38 H105 0.9800
C38 H106 0.9800
C38 H107 0.9800
Si6 C40 1.78(5)
Si6 C41 1.80(7)
Si6 C39 2.11(8)
C39 H108 0.9800
C39 H109 0.9800
C39 H110 0.9800
C40 H111 0.9800
C40 H112 0.9800
C40 H113 0.9800
C41 H114 0.9800
C41 H115 0.9800
C41 H116 0.9800
C42 Si7 1.891(4)
C42 Si8 1.900(3)
C42 H31 1.0000
Si7 C44 1.849(4)
Si7 C45 1.855(4)
Si7 C43 1.862(4)
C43 H32 0.9800
C43 H33 0.9800
C43 H34 0.9800
C44 H35 0.9800
C44 H36 0.9800
C44 H37 0.9800
C45 H38 0.9800
C45 H39 0.9800
C45 H40 0.9800
Si8 C48 1.845(5)
Si8 C46 1.848(5)
Si8 C47 1.857(5)
C46 H41 0.9800
C46 H42 0.9800
C46 H43 0.9800
C47 H44 0.9800
C47 H45 0.9800
C47 H46 0.9800
C48 H47 0.9800
C48 H48 0.9800
C48 H49 0.9800
C49 C50 1.415(5)
C49 C54 1.427(5)
C50 C51 1.387(5)
C50 C55 1.554(5)
C51 C52 1.397(5)
C51 H50 0.9500
C52 C53 1.376(5)
C52 C59 1.534(5)
C53 C54 1.392(5)
C53 H51 0.9500
C54 C63 1.553(5)
C55 C58 1.532(5)
C55 C57 1.534(5)
C55 C56 1.535(5)
C56 H52 0.9800
C56 H53 0.9800
C56 H54 0.9800
C57 H55 0.9800
C57 H56 0.9800
C57 H57 0.9800
C58 H58 0.9800
C58 H59 0.9800
C58 H60 0.9800
C59 C61 1.522(5)
C59 C60 1.532(5)
C59 C62 1.533(5)
C60 H61 0.9800
C60 H62 0.9800
C60 H63 0.9800
C61 H64 0.9800
C61 H65 0.9800
C61 H66 0.9800
C62 H67 0.9800
C62 H68 0.9800
C62 H69 0.9800
C63 C64 1.522(6)
C63 C66 1.529(6)
C63 C65 1.541(5)
C64 H70 0.9800
C64 H71 0.9800
C64 H72 0.9800
C65 H73 0.9800
C65 H74 0.9800
C65 H75 0.9800
C66 H76 0.9800
C66 H77 0.9800
C66 H78 0.9800

loop_
_geom_torsion_atom_site_label_1
_geom_torsion_atom_site_label_2
_geom_torsion_atom_site_label_3
_geom_torsion_atom_site_label_4
_geom_torsion
O1 Sn1 C1 C14 -137.9(3)
C3 Sn1 C1 C14 -33.8(3)
C15 Sn1 C1 C14 101.6(3)
O1 Sn1 C1 C2 -8.6(2)
C3 Sn1 C1 C2 95.5(2)
C15 Sn1 C1 C2 -129.0(2)
C14 C1 C2 N1 134.4(4)
Sn1 C1 C2 N1 9.2(4)
C14 C1 C2 C49 -50.0(4)
Sn1 C1 C2 C49 -175.2(3)
C49 C2 N1 O1 -178.4(3)
C1 C2 N1 O1 -3.0(5)
C2 N1 O1 Sn1 -5.7(4)
C3 Sn1 O1 N1 -86.8(2)
C15 Sn1 O1 N1 143.8(2)
C1 Sn1 O1 N1 8.5(2)
O1 Sn1 C3 C4 -68.4(3)
C15 Sn1 C3 C4 61.1(3)
C1 Sn1 C3 C4 -153.8(3)
O1 Sn1 C3 C8 104.2(3)
C15 Sn1 C3 C8 -126.4(3)
C1 Sn1 C3 C8 18.7(3)
C8 C3 C4 C5 -0.1(6)
Sn1 C3 C4 C5 172.5(3)
C3 C4 C5 C6 -1.9(6)
C4 C5 C6 C7 1.5(6)
C5 C6 C7 C8 0.8(6)
C4 C3 C8 C7 2.4(5)
Sn1 C3 C8 C7 -170.3(3)
C4 C3 C8 C9 -176.9(3)
Sn1 C3 C8 C9 10.4(5)
C6 C7 C8 C3 -2.8(6)
C6 C7 C8 C9 176.6(3)
C3 C8 C9 C10 147.7(4)
C7 C8 C9 C10 -31.5(5)
C3 C8 C9 C14 -33.2(6)
C7 C8 C9 C14 147.5(4)
C14 C9 C10 C11 -5.7(6)
C8 C9 C10 C11 173.4(3)
C9 C10 C11 C12 0.6(6)
C10 C11 C12 C13 3.4(6)
C11 C12 C13 C14 -2.1(6)
C12 C13 C14 C9 -3.0(6)
C12 C13 C14 C1 173.7(3)
C10 C9 C14 C13 6.6(5)
C8 C9 C14 C13 -172.4(3)
C10 C9 C14 C1 -169.7(3)
C8 C9 C14 C1 11.3(6)
C2 C1 C14 C13 88.9(4)
Sn1 C1 C14 C13 -151.7(3)
C2 C1 C14 C9 -94.7(4)
Sn1 C1 C14 C9 24.7(4)
O1 Sn1 C15 C20 7.5(3)
C3 Sn1 C15 C20 -116.2(3)
C1 Sn1 C15 C20 114.7(3)
O1 Sn1 C15 C16 -175.2(2)
C3 Sn1 C15 C16 61.1(3)
C1 Sn1 C15 C16 -68.0(3)
C20 C15 C16 C17 -0.8(5)
Sn1 C15 C16 C17 -178.1(2)
C20 C15 C16 C21 -178.7(3)
Sn1 C15 C16 C21 3.9(4)
C15 C16 C17 C18 -0.5(6)
C21 C16 C17 C18 177.7(3)
C16 C17 C18 C19 1.2(6)
C16 C17 C18 C28 -179.0(3)
C16 C17 C18 C35 -154.5(17)
C17 C18 C19 C20 -0.8(6)
C28 C18 C19 C20 179.5(4)
C35 C18 C19 C20 158.5(15)
C18 C19 C20 C15 -0.4(5)
C18 C19 C20 C42 179.6(3)
C16 C15 C20 C19 1.2(5)
Sn1 C15 C20 C19 178.4(2)
C16 C15 C20 C42 -178.9(3)
Sn1 C15 C20 C42 -1.7(5)
C17 C16 C21 Si1 -71.4(4)
C15 C16 C21 Si1 106.6(3)
C17 C16 C21 Si2 64.5(4)
C15 C16 C21 Si2 -117.5(3)
C16 C21 Si1 C24 -170.9(2)
Si2 C21 Si1 C24 57.0(3)
C16 C21 Si1 C22 -51.0(3)
Si2 C21 Si1 C22 177.0(2)
C16 C21 Si1 C23 67.1(3)
Si2 C21 Si1 C23 -65.0(3)
C16 C21 Si2 C25 149.5(3)
Si1 C21 Si2 C25 -79.6(2)
C16 C21 Si2 C27 30.8(3)
Si1 C21 Si2 C27 161.7(2)
C16 C21 Si2 C26 -90.5(3)
Si1 C21 Si2 C26 40.5(3)
C17 C18 C28 Si4 -113.3(4)
C19 C18 C28 Si4 66.5(5)
C35 C18 C28 Si4 128(4)
C17 C18 C28 Si3 108.0(4)
C19 C18 C28 Si3 -72.2(5)
C35 C18 C28 Si3 -10(4)
C18 C28 Si3 C30 104.5(4)
Si4 C28 Si3 C30 -31.9(4)
C18 C28 Si3 C29 -17.0(4)
Si4 C28 Si3 C29 -153.5(3)
C18 C28 Si3 C31 -134.2(4)
Si4 C28 Si3 C31 89.4(3)
C18 C28 Si4 C33 -69.4(4)
Si3 C28 Si4 C33 66.1(4)
C18 C28 Si4 C34 168.5(4)
Si3 C28 Si4 C34 -56.1(4)
C18 C28 Si4 C32 50.2(4)
Si3 C28 Si4 C32 -174.3(3)
C17 C18 C35 Si5 42(3)
C19 C18 C35 Si5 -115(2)
C28 C18 C35 Si5 117(6)
C17 C18 C35 Si6 -96(2)
C19 C18 C35 Si6 107.2(19)
C28 C18 C35 Si6 -21(3)
C18 C35 Si5 C37 164(2)
Si6 C35 Si5 C37 -69(4)
C18 C35 Si5 C36 47(4)
Si6 C35 Si5 C36 173(3)
C18 C35 Si5 C38 -80(3)
Si6 C35 Si5 C38 47(4)
C18 C35 Si6 C40 -34(4)
Si5 C35 Si6 C40 -170(3)
C18 C35 Si6 C41 177(3)
Si5 C35 Si6 C41 41(5)
C18 C35 Si6 C39 78(3)
Si5 C35 Si6 C39 -58(4)
C19 C20 C42 Si7 66.0(4)
C15 C20 C42 Si7 -114.0(3)
C19 C20 C42 Si8 -71.4(4)
C15 C20 C42 Si8 108.6(3)
C20 C42 Si7 C44 163.9(3)
Si8 C42 Si7 C44 -60.9(3)
C20 C42 Si7 C45 -73.7(3)
Si8 C42 Si7 C45 61.5(3)
C20 C42 Si7 C43 44.7(3)
Si8 C42 Si7 C43 179.9(2)
C20 C42 Si8 C48 97.9(3)
Si7 C42 Si8 C48 -37.1(3)
C20 C42 Si8 C46 -140.6(3)
Si7 C42 Si8 C46 84.4(3)
C20 C42 Si8 C47 -22.2(4)
Si7 C42 Si8 C47 -157.2(3)
N1 C2 C49 C50 -81.9(5)
C1 C2 C49 C50 102.3(4)
N1 C2 C49 C54 108.9(4)
C1 C2 C49 C54 -66.9(4)
C54 C49 C50 C51 11.6(5)
C2 C49 C50 C51 -157.6(4)
C54 C49 C50 C55 -164.1(3)
C2 C49 C50 C55 26.7(6)
C49 C50 C51 C52 -1.5(6)
C55 C50 C51 C52 174.3(3)
C50 C51 C52 C53 -7.2(6)
C50 C51 C52 C59 173.3(4)
C51 C52 C53 C54 6.0(6)
C59 C52 C53 C54 -174.5(4)
C52 C53 C54 C49 3.8(6)
C52 C53 C54 C63 -173.1(4)
C50 C49 C54 C53 -12.7(5)
C2 C49 C54 C53 156.9(4)
C50 C49 C54 C63 163.8(4)
C2 C49 C54 C63 -26.6(6)
C51 C50 C55 C58 121.0(4)
C49 C50 C55 C58 -63.4(5)
C51 C50 C55 C57 -115.4(4)
C49 C50 C55 C57 60.2(5)
C51 C50 C55 C56 1.6(5)
C49 C50 C55 C56 177.2(3)
C53 C52 C59 C61 -171.0(4)
C51 C52 C59 C61 8.5(6)
C53 C52 C59 C60 -50.2(5)
C51 C52 C59 C60 129.3(4)
C53 C52 C59 C62 69.1(5)
C51 C52 C59 C62 -111.4(4)
C53 C54 C63 C64 -63.9(4)
C49 C54 C63 C64 119.5(4)
C53 C54 C63 C66 172.0(4)
C49 C54 C63 C66 -4.5(6)
C53 C54 C63 C65 55.6(5)
C49 C54 C63 C65 -121.0(4)
